data_7129349
loop_
_publ_author_name
'Wang, Tianbao'
'Zheng, Qinze'
'Wang, Linhua'
'Huang, Zhenmei'
'Zhang, Huaxing'
'Zhang, Yuming'
'Zhang, Cheng'
'Gao, Ge'

_publ_section_title
;
 Synthesis of cationic \p-extended imidazolium salts by sequential
 Cu-catalyzed arylation/annulation and photocyclization
;
_journal_name_full 'Chemical Communications'
_journal_paper_doi 10.1039/D1CC06194A
_journal_year 2021
_chemical_formula_moiety 'C F3 O3 S, C33 H19 N2'
_chemical_formula_sum 'C34 H19 F3 N2 O3 S'
_chemical_formula_weight 592.57
_space_group_crystal_system triclinic
_space_group_IT_number 2
_space_group_name_Hall '-P 1'
_space_group_name_H-M_alt 'P -1'
_atom_sites_solution_hydrogens geom
_atom_sites_solution_primary iterative
_audit_creation_date 2021-09-07
_audit_creation_method
;
Olex2 1.2
(compiled 2018.05.29 svn.r3508 for OlexSys, GUI svn.r5506)
;
_audit_update_record
;
2021-10-06 deposited with the CCDC.	2021-12-06 downloaded from the CCDC.
;
_cell_angle_alpha 81.633(5)
_cell_angle_beta 87.519(5)
_cell_angle_gamma 83.289(5)
_cell_formula_units_Z 2
_cell_length_a 9.3567(6)
_cell_length_b 10.7079(6)
_cell_length_c 14.3234(8)
_cell_measurement_reflns_used 2594
_cell_measurement_temperature 293(2)
_cell_measurement_theta_max 26.3180
_cell_measurement_theta_min 3.2420
_cell_volume 1409.56(15)
_computing_cell_refinement
;
CrysAlisPro, Agilent Technologies,
Version 1.171.37.34 (release 22-05-2014 CrysAlis171 .NET)
(compiled May 22 2014,16:03:01)
;
_computing_data_collection
;
CrysAlisPro, Agilent Technologies,
Version 1.171.37.34 (release 22-05-2014 CrysAlis171 .NET)
(compiled May 22 2014,16:03:01)
;
_computing_data_reduction
;
CrysAlisPro, Agilent Technologies,
Version 1.171.37.34 (release 22-05-2014 CrysAlis171 .NET)
(compiled May 22 2014,16:03:01)
;
_computing_molecular_graphics 'Olex2 (Dolomanov et al., 2009)'
_computing_publication_material 'Olex2 (Dolomanov et al., 2009)'
_computing_structure_refinement 'ShelXL (Sheldrick, 2015)'
_computing_structure_solution
;
Superflip (Palatinus & Chapuis, 2007;Palatinus & van der Lee, 2008;
Palatinus et al., 2012)
;
_diffrn_ambient_temperature 293.15
_diffrn_detector 'CCD plate'
_diffrn_detector_area_resol_mean 16.0874
_diffrn_detector_type Eos
_diffrn_measured_fraction_theta_full 0.998
_diffrn_measured_fraction_theta_max 0.998
_diffrn_measurement_details
;
#__ type_ start__ end____ width___ exp.time_
  1 omega  -83.00    1.00   1.0000    8.5000
omega____ theta____ kappa____ phi______ frames
    -      -15.4773  -57.0000   30.0000 84

#__ type_ start__ end____ width___ exp.time_
  2 omega  -23.00    5.00   1.0000    8.5000
omega____ theta____ kappa____ phi______ frames
    -      -15.4773  -99.0000    0.0000 28

#__ type_ start__ end____ width___ exp.time_
  3 omega  -21.00   21.00   1.0000    8.5000
omega____ theta____ kappa____ phi______ frames
    -      -15.4773  -99.0000 -180.0000 42

#__ type_ start__ end____ width___ exp.time_
  4 omega  -21.00   35.00   1.0000    8.5000
omega____ theta____ kappa____ phi______ frames
    -       17.6648  -99.0000 -180.0000 56

#__ type_ start__ end____ width___ exp.time_
  5 omega   -1.00   87.00   1.0000    8.5000
omega____ theta____ kappa____ phi______ frames
    -       17.6648   38.0000    0.0000 88

#__ type_ start__ end____ width___ exp.time_
  6 omega  -54.00   37.00   1.0000    8.5000
omega____ theta____ kappa____ phi______ frames
    -       17.6648  -19.0000 -180.0000 91
;
_diffrn_measurement_device 'four-circle diffractometer'
_diffrn_measurement_device_type 'Xcalibur, Eos'
_diffrn_measurement_method '\w scans'
_diffrn_orient_matrix_UB_11 -0.0755172000
_diffrn_orient_matrix_UB_12 0.0016017000
_diffrn_orient_matrix_UB_13 -0.0039471000
_diffrn_orient_matrix_UB_21 0.0053110000
_diffrn_orient_matrix_UB_22 -0.0665929000
_diffrn_orient_matrix_UB_23 0.0143416000
_diffrn_orient_matrix_UB_31 -0.0099667000
_diffrn_orient_matrix_UB_32 0.0101198000
_diffrn_orient_matrix_UB_33 0.0478104000
_diffrn_radiation_monochromator graphite
_diffrn_radiation_probe x-ray
_diffrn_radiation_type MoK\a
_diffrn_radiation_wavelength 0.71073
_diffrn_reflns_av_R_equivalents 0.0249
_diffrn_reflns_av_unetI/netI 0.0506
_diffrn_reflns_Laue_measured_fraction_full 0.998
_diffrn_reflns_Laue_measured_fraction_max 0.998
_diffrn_reflns_limit_h_max 11
_diffrn_reflns_limit_h_min -8
_diffrn_reflns_limit_k_max 13
_diffrn_reflns_limit_k_min -13
_diffrn_reflns_limit_l_max 16
_diffrn_reflns_limit_l_min -17
_diffrn_reflns_number 11362
_diffrn_reflns_point_group_measured_fraction_full 0.998
_diffrn_reflns_point_group_measured_fraction_max 0.998
_diffrn_reflns_theta_full 25.242
_diffrn_reflns_theta_max 26.371
_diffrn_reflns_theta_min 2.952
_diffrn_source 'Enhance (Mo) X-ray Source'
_exptl_absorpt_coefficient_mu 0.174
_exptl_absorpt_correction_T_max 1.00000
_exptl_absorpt_correction_T_min 0.96600
_exptl_absorpt_correction_type multi-scan
_exptl_absorpt_process_details
;
CrysAlisPro, Agilent Technologies,
Version 1.171.37.34 (release 22-05-2014 CrysAlis171 .NET)
(compiled May 22 2014,16:03:01)
Empirical absorption correction using spherical harmonics,
 implemented in SCALE3 ABSPACK scaling algorithm.
;
_exptl_crystal_density_diffrn 1.396
_exptl_crystal_density_method 'not measured'
_exptl_crystal_F_000 608
_exptl_crystal_size_max 0.35
_exptl_crystal_size_mid 0.3
_exptl_crystal_size_min 0.25
_refine_diff_density_max 0.992
_refine_diff_density_min -0.352
_refine_diff_density_rms 0.058
_refine_ls_extinction_method none
_refine_ls_goodness_of_fit_ref 1.094
_refine_ls_hydrogen_treatment constr
_refine_ls_matrix_type full
_refine_ls_number_parameters 388
_refine_ls_number_reflns 5757
_refine_ls_number_restraints 0
_refine_ls_restrained_S_all 1.094
_refine_ls_R_factor_all 0.1117
_refine_ls_R_factor_gt 0.0749
_refine_ls_shift/su_max 0.001
_refine_ls_shift/su_mean 0.000
_refine_ls_structure_factor_coef Fsqd
_refine_ls_weighting_details 'w=1/[\s^2^(Fo^2^)+(0.1137P)^2^+0.2339P] where P=(Fo^2^+2Fc^2^)/3'
_refine_ls_weighting_scheme calc
_refine_ls_wR_factor_gt 0.2067
_refine_ls_wR_factor_ref 0.2298
_reflns_Friedel_coverage 0.000
_reflns_number_gt 3522
_reflns_number_total 5757
_reflns_threshold_expression 'I > 2\s(I)'
_cod_data_source_file d1cc06194a2.cif
_cod_data_source_block 210907_s2_wtb
_cod_original_cell_volume 1409.56(14)
_cod_database_code 7129349
_shelx_shelxl_version_number 2018/3
_chemical_oxdiff_formula c12h12n2o3s1
_shelx_space_group_comment
;
The symmetry employed for this shelxl refinement is uniquely defined
by the following loop, which should always be used as a source of
symmetry information in preference to the above space-group names.
They are only intended as comments.
;
_shelx_estimated_absorpt_t_max 0.958
_shelx_estimated_absorpt_t_min 0.942
_reflns_odcompleteness_completeness 99.84
_reflns_odcompleteness_iscentric 1
_reflns_odcompleteness_theta 26.32
_olex2_refinement_description
;
1. Fixed Uiso
 At 1.2 times of:
  All C(H) groups
2.a Aromatic/amide H refined with riding coordinates:
 C2(H2), C3(H3), C4(H4), C5(H5), C8(H8), C9(H9), C10(H10), C13(H13), C14(H14),
 C15(H15), C16(H16), C22(H22), C23(H23), C24(H24), C25(H25), C28(H28), C29(H29),
  C30(H30), C31(H31)
;
_olex2_submission_special_instructions 'No special instructions were received'

loop_
_space_group_symop_operation_xyz
'x, y, z'
'-x, -y, -z'

loop_
_atom_site_label
_atom_site_type_symbol
_atom_site_fract_x
_atom_site_fract_y
_atom_site_fract_z
_atom_site_U_iso_or_equiv
_atom_site_adp_type
_atom_site_occupancy
_atom_site_site_symmetry_order
_atom_site_calc_flag
_atom_site_refinement_flags_posn
_atom_site_refinement_flags_adp
_atom_site_refinement_flags_occupancy
_atom_site_disorder_assembly
_atom_site_disorder_group
S2 S 0.75943(11) 0.27670(11) 0.24771(6) 0.0690(4) Uani 1 1 d . . . . .
F1 F 0.8916(4) 0.3326(4) 0.3885(2) 0.1451(15) Uani 1 1 d . . . . .
F2 F 0.8018(6) 0.4902(4) 0.2965(3) 0.180(2) Uani 1 1 d . . . . .
F3 F 0.9898(4) 0.3845(5) 0.2527(3) 0.1747(19) Uani 1 1 d . . . . .
O1 O 0.6377(3) 0.2670(3) 0.31093(18) 0.0790(9) Uani 1 1 d . . . . .
O2 O 0.8546(5) 0.1595(4) 0.2480(3) 0.1233(14) Uani 1 1 d . . . . .
O3 O 0.7336(4) 0.3338(4) 0.1547(2) 0.1143(14) Uani 1 1 d . . . . .
C34 C 0.8682(6) 0.3740(5) 0.2996(4) 0.0904(15) Uani 1 1 d . . . . .
N1 N 0.5017(3) 0.1097(2) 0.15532(16) 0.0377(6) Uani 1 1 d . . . . .
N2 N 0.6883(3) -0.0356(2) 0.14796(16) 0.0399(6) Uani 1 1 d . . . . .
C1 C 0.4263(3) 0.2337(3) 0.1246(2) 0.0427(7) Uani 1 1 d . . . . .
C2 C 0.3530(4) 0.3042(3) 0.1886(2) 0.0499(8) Uani 1 1 d . . . . .
H2 H 0.349406 0.271898 0.252395 0.060 Uiso 1 1 calc R . . . .
C3 C 0.2851(4) 0.4231(3) 0.1567(3) 0.0607(10) Uani 1 1 d . . . . .
H3 H 0.234883 0.471388 0.198958 0.073 Uiso 1 1 calc R . . . .
C4 C 0.2919(4) 0.4700(4) 0.0622(3) 0.0638(10) Uani 1 1 d . . . . .
H4 H 0.240985 0.548073 0.040885 0.077 Uiso 1 1 calc R . . . .
C5 C 0.3712(4) 0.4052(4) -0.0012(3) 0.0576(9) Uani 1 1 d . . . . .
H5 H 0.376983 0.440804 -0.064226 0.069 Uiso 1 1 calc R . . . .
C6 C 0.4441(4) 0.2846(3) 0.0288(2) 0.0485(8) Uani 1 1 d . . . . .
C7 C 0.5485(4) 0.2225(3) -0.0338(2) 0.0488(8) Uani 1 1 d . . . . .
C8 C 0.5762(5) 0.2685(4) -0.1288(2) 0.0677(11) Uani 1 1 d . . . . .
H8 H 0.517515 0.336883 -0.159528 0.081 Uiso 1 1 calc R . . . .
C9 C 0.6923(5) 0.2110(4) -0.1763(3) 0.0723(13) Uani 1 1 d . . . . .
H9 H 0.711117 0.243631 -0.238876 0.087 Uiso 1 1 calc R . . . .
C10 C 0.7802(5) 0.1086(4) -0.1356(2) 0.0623(11) Uani 1 1 d . . . . .
H10 H 0.858780 0.075263 -0.169682 0.075 Uiso 1 1 calc R . . . .
C11 C 0.7529(4) 0.0538(3) -0.0431(2) 0.0499(9) Uani 1 1 d . . . . .
C12 C 0.8260(3) -0.0646(3) 0.0041(2) 0.0487(8) Uani 1 1 d . . . . .
C13 C 0.9261(4) -0.1431(4) -0.0451(3) 0.0618(10) Uani 1 1 d . . . . .
H13 H 0.957144 -0.112443 -0.105783 0.074 Uiso 1 1 calc R . . . .
C14 C 0.9784(4) -0.2635(5) -0.0052(3) 0.0715(12) Uani 1 1 d . . . . .
H14 H 1.046070 -0.312415 -0.038068 0.086 Uiso 1 1 calc R . . . .
C15 C 0.9301(4) -0.3117(4) 0.0838(3) 0.0629(10) Uani 1 1 d . . . . .
H15 H 0.962078 -0.394622 0.109352 0.075 Uiso 1 1 calc R . . . .
C16 C 0.8356(4) -0.2386(3) 0.1350(3) 0.0526(8) Uani 1 1 d . . . . .
H16 H 0.803046 -0.272169 0.194614 0.063 Uiso 1 1 calc R . . . .
C17 C 0.7888(3) -0.1147(3) 0.0976(2) 0.0447(8) Uani 1 1 d . . . . .
C18 C 0.6098(3) 0.0658(3) 0.09981(19) 0.0390(7) Uani 1 1 d . . . . .
C19 C 0.6371(3) 0.1139(3) 0.0061(2) 0.0431(8) Uani 1 1 d . . . . .
C20 C 0.5064(3) 0.0303(3) 0.24169(19) 0.0375(7) Uani 1 1 d . . . . .
C21 C 0.3968(3) 0.0112(3) 0.31528(19) 0.0383(7) Uani 1 1 d . . . . .
C22 C 0.2520(3) 0.0591(3) 0.3058(2) 0.0461(8) Uani 1 1 d . . . . .
H22 H 0.224336 0.115859 0.252473 0.055 Uiso 1 1 calc R . . . .
C23 C 0.1494(4) 0.0247(3) 0.3732(2) 0.0563(9) Uani 1 1 d . . . . .
H23 H 0.052963 0.055368 0.364737 0.068 Uiso 1 1 calc R . . . .
C24 C 0.1921(4) -0.0569(4) 0.4543(3) 0.0624(10) Uani 1 1 d . . . . .
H24 H 0.124278 -0.077397 0.501752 0.075 Uiso 1 1 calc R . . . .
C25 C 0.3323(4) -0.1073(3) 0.4650(2) 0.0565(9) Uani 1 1 d . . . . .
H25 H 0.357568 -0.163059 0.519248 0.068 Uiso 1 1 calc R . . . .
C26 C 0.4394(4) -0.0774(3) 0.3965(2) 0.0424(7) Uani 1 1 d . . . . .
C27 C 0.5873(4) -0.1376(3) 0.4047(2) 0.0429(7) Uani 1 1 d . . . . .
C28 C 0.6395(4) -0.2045(3) 0.4905(2) 0.0542(9) Uani 1 1 d . . . . .
H28 H 0.576691 -0.214737 0.542435 0.065 Uiso 1 1 calc R . . . .
C29 C 0.7789(5) -0.2545(4) 0.4995(3) 0.0650(10) Uani 1 1 d . . . . .
H29 H 0.809550 -0.299638 0.556955 0.078 Uiso 1 1 calc R . . . .
C30 C 0.8768(4) -0.2390(4) 0.4239(3) 0.0604(9) Uani 1 1 d . . . . .
H30 H 0.972537 -0.272706 0.431262 0.072 Uiso 1 1 calc R . . . .
C31 C 0.8317(4) -0.1733(3) 0.3378(2) 0.0544(9) Uani 1 1 d . . . . .
H31 H 0.897558 -0.160477 0.287753 0.065 Uiso 1 1 calc R . . . .
C32 C 0.6848(3) -0.1258(3) 0.3261(2) 0.0431(7) Uani 1 1 d . . . . .
C33 C 0.6290(3) -0.0521(3) 0.24116(19) 0.0388(7) Uani 1 1 d . . . . .

loop_
_atom_site_aniso_label
_atom_site_aniso_U_11
_atom_site_aniso_U_22
_atom_site_aniso_U_33
_atom_site_aniso_U_23
_atom_site_aniso_U_13
_atom_site_aniso_U_12
S2 0.0624(7) 0.0924(8) 0.0521(6) 0.0026(5) -0.0080(4) -0.0228(6)
F1 0.139(3) 0.219(4) 0.093(2) -0.021(2) -0.047(2) -0.069(3)
F2 0.257(6) 0.070(2) 0.217(4) -0.025(3) 0.046(4) -0.047(3)
F3 0.104(3) 0.236(5) 0.206(4) -0.051(4) 0.050(3) -0.106(3)
O1 0.0671(18) 0.117(2) 0.0568(15) -0.0046(15) 0.0047(13) -0.0375(18)
O2 0.120(3) 0.084(3) 0.161(4) -0.026(2) 0.006(3) 0.017(2)
O3 0.089(2) 0.192(4) 0.0518(17) 0.017(2) -0.0063(16) -0.013(2)
C34 0.077(3) 0.097(4) 0.100(4) -0.002(3) 0.005(3) -0.035(3)
N1 0.0377(14) 0.0369(14) 0.0389(13) -0.0046(11) -0.0013(10) -0.0065(11)
N2 0.0358(14) 0.0483(15) 0.0370(13) -0.0086(11) -0.0007(10) -0.0067(12)
C1 0.0353(17) 0.0431(17) 0.0510(18) -0.0070(14) -0.0070(13) -0.0077(14)
C2 0.0441(19) 0.0477(19) 0.058(2) -0.0028(15) -0.0038(15) -0.0085(15)
C3 0.041(2) 0.045(2) 0.098(3) -0.014(2) -0.0043(18) -0.0036(16)
C4 0.044(2) 0.053(2) 0.090(3) 0.010(2) -0.0215(19) -0.0054(17)
C5 0.051(2) 0.055(2) 0.065(2) 0.0072(18) -0.0191(17) -0.0113(18)
C6 0.0461(19) 0.0475(19) 0.0527(19) 0.0008(15) -0.0156(15) -0.0132(15)
C7 0.058(2) 0.054(2) 0.0375(16) -0.0003(14) -0.0076(14) -0.0248(17)
C8 0.093(3) 0.068(3) 0.046(2) 0.0001(18) -0.017(2) -0.031(2)
C9 0.101(3) 0.083(3) 0.0386(19) -0.008(2) 0.010(2) -0.038(3)
C10 0.075(3) 0.073(3) 0.046(2) -0.0187(19) 0.0142(18) -0.032(2)
C11 0.053(2) 0.065(2) 0.0392(17) -0.0179(15) 0.0033(14) -0.0278(18)
C12 0.0382(18) 0.064(2) 0.0498(19) -0.0208(16) 0.0022(14) -0.0147(16)
C13 0.0392(19) 0.101(3) 0.052(2) -0.030(2) 0.0051(15) -0.013(2)
C14 0.045(2) 0.096(3) 0.079(3) -0.044(3) 0.0007(19) 0.009(2)
C15 0.055(2) 0.063(2) 0.072(2) -0.0227(19) -0.0021(18) 0.0049(18)
C16 0.0427(19) 0.055(2) 0.061(2) -0.0157(16) -0.0015(15) 0.0003(16)
C17 0.0348(17) 0.053(2) 0.0508(18) -0.0195(15) 0.0012(13) -0.0085(15)
C18 0.0381(17) 0.0460(18) 0.0356(15) -0.0083(13) -0.0001(12) -0.0129(14)
C19 0.0471(19) 0.0484(19) 0.0368(16) -0.0051(14) -0.0029(13) -0.0186(15)
C20 0.0374(17) 0.0386(16) 0.0370(15) -0.0060(12) -0.0021(12) -0.0048(13)
C21 0.0424(17) 0.0360(16) 0.0381(15) -0.0091(13) 0.0021(12) -0.0075(13)
C22 0.0448(19) 0.0470(18) 0.0480(17) -0.0117(14) 0.0021(14) -0.0058(15)
C23 0.046(2) 0.062(2) 0.062(2) -0.0156(18) 0.0116(16) -0.0079(17)
C24 0.065(3) 0.055(2) 0.068(2) -0.0133(19) 0.0287(19) -0.0129(19)
C25 0.072(3) 0.046(2) 0.0493(19) 0.0016(15) 0.0130(17) -0.0119(18)
C26 0.052(2) 0.0346(16) 0.0426(16) -0.0095(13) 0.0005(13) -0.0095(14)
C27 0.059(2) 0.0346(16) 0.0359(16) -0.0044(12) -0.0030(13) -0.0099(14)
C28 0.075(3) 0.0437(19) 0.0441(18) -0.0014(15) -0.0063(16) -0.0104(18)
C29 0.084(3) 0.057(2) 0.053(2) -0.0018(17) -0.019(2) -0.006(2)
C30 0.061(2) 0.056(2) 0.064(2) -0.0077(18) -0.0238(18) 0.0004(18)
C31 0.051(2) 0.055(2) 0.058(2) -0.0085(16) -0.0105(16) -0.0076(17)
C32 0.0464(19) 0.0352(16) 0.0488(18) -0.0059(13) -0.0085(14) -0.0066(14)
C33 0.0433(18) 0.0382(16) 0.0361(15) -0.0068(12) 0.0045(12) -0.0100(14)

loop_
_atom_type_symbol
_atom_type_description
_atom_type_scat_dispersion_real
_atom_type_scat_dispersion_imag
_atom_type_scat_source
C C 0.0033 0.0016 'International Tables Vol C Tables 4.2.6.8 and 6.1.1.4'
H H 0.0000 0.0000 'International Tables Vol C Tables 4.2.6.8 and 6.1.1.4'
F F 0.0171 0.0103 'International Tables Vol C Tables 4.2.6.8 and 6.1.1.4'
N N 0.0061 0.0033 'International Tables Vol C Tables 4.2.6.8 and 6.1.1.4'
O O 0.0106 0.0060 'International Tables Vol C Tables 4.2.6.8 and 6.1.1.4'
S S 0.1246 0.1234 'International Tables Vol C Tables 4.2.6.8 and 6.1.1.4'

loop_
_geom_angle_atom_site_label_1
_geom_angle_atom_site_label_2
_geom_angle_atom_site_label_3
_geom_angle
_geom_angle_site_symmetry_1
_geom_angle_site_symmetry_3
_geom_angle_publ_flag
O1 S2 O2 114.4(2) . . ?
O1 S2 C34 103.9(2) . . ?
O2 S2 C34 102.1(3) . . ?
O3 S2 O1 117.3(2) . . ?
O3 S2 O2 110.0(3) . . ?
O3 S2 C34 107.5(3) . . ?
F1 C34 S2 112.3(3) . . ?
F1 C34 F2 106.3(5) . . ?
F2 C34 S2 110.0(4) . . ?
F3 C34 S2 111.2(4) . . ?
F3 C34 F1 110.4(5) . . ?
F3 C34 F2 106.4(4) . . ?
C18 N1 C1 118.0(2) . . ?
C18 N1 C20 107.9(2) . . ?
C20 N1 C1 132.9(2) . . ?
C18 N2 C17 119.5(2) . . ?
C18 N2 C33 106.9(2) . . ?
C33 N2 C17 132.5(3) . . ?
C2 C1 N1 121.0(3) . . ?
C2 C1 C6 121.6(3) . . ?
C6 C1 N1 117.1(3) . . ?
C1 C2 H2 120.4 . . ?
C3 C2 C1 119.2(3) . . ?
C3 C2 H2 120.4 . . ?
C2 C3 H3 120.1 . . ?
C4 C3 C2 119.8(4) . . ?
C4 C3 H3 120.1 . . ?
C3 C4 H4 119.1 . . ?
C5 C4 C3 121.9(4) . . ?
C5 C4 H4 119.1 . . ?
C4 C5 H5 120.0 . . ?
C4 C5 C6 120.0(3) . . ?
C6 C5 H5 120.0 . . ?
C1 C6 C7 121.4(3) . . ?
C5 C6 C1 117.2(3) . . ?
C5 C6 C7 120.9(3) . . ?
C8 C7 C6 125.1(4) . . ?
C8 C7 C19 116.9(3) . . ?
C19 C7 C6 117.8(3) . . ?
C7 C8 H8 120.4 . . ?
C9 C8 C7 119.3(4) . . ?
C9 C8 H8 120.4 . . ?
C8 C9 H9 118.5 . . ?
C10 C9 C8 123.0(3) . . ?
C10 C9 H9 118.5 . . ?
C9 C10 H10 119.8 . . ?
C9 C10 C11 120.4(4) . . ?
C11 C10 H10 119.8 . . ?
C10 C11 C12 125.8(3) . . ?
C10 C11 C19 116.6(4) . . ?
C19 C11 C12 117.5(3) . . ?
C13 C12 C11 121.4(3) . . ?
C17 C12 C11 121.9(3) . . ?
C17 C12 C13 116.3(3) . . ?
C12 C13 H13 119.2 . . ?
C14 C13 C12 121.5(3) . . ?
C14 C13 H13 119.2 . . ?
C13 C14 H14 120.1 . . ?
C13 C14 C15 119.8(3) . . ?
C15 C14 H14 120.1 . . ?
C14 C15 H15 119.6 . . ?
C16 C15 C14 120.8(4) . . ?
C16 C15 H15 119.6 . . ?
C15 C16 H16 120.1 . . ?
C15 C16 C17 119.8(3) . . ?
C17 C16 H16 120.1 . . ?
C12 C17 N2 116.6(3) . . ?
C16 C17 N2 121.7(3) . . ?
C16 C17 C12 121.4(3) . . ?
N1 C18 N2 109.9(2) . . ?
N1 C18 C19 125.9(3) . . ?
N2 C18 C19 124.2(3) . . ?
C7 C19 C11 123.7(3) . . ?
C18 C19 C7 117.7(3) . . ?
C18 C19 C11 118.6(3) . . ?
N1 C20 C21 130.6(3) . . ?
C33 C20 N1 107.7(2) . . ?
C33 C20 C21 120.7(3) . . ?
C22 C21 C20 124.3(3) . . ?
C22 C21 C26 119.3(3) . . ?
C26 C21 C20 115.8(3) . . ?
C21 C22 H22 119.1 . . ?
C23 C22 C21 121.7(3) . . ?
C23 C22 H22 119.1 . . ?
C22 C23 H23 120.6 . . ?
C22 C23 C24 118.9(4) . . ?
C24 C23 H23 120.6 . . ?
C23 C24 H24 119.6 . . ?
C25 C24 C23 120.8(3) . . ?
C25 C24 H24 119.6 . . ?
C24 C25 H25 119.0 . . ?
C24 C25 C26 121.9(3) . . ?
C26 C25 H25 119.0 . . ?
C21 C26 C27 120.7(3) . . ?
C25 C26 C21 117.3(3) . . ?
C25 C26 C27 122.0(3) . . ?
C28 C27 C26 121.7(3) . . ?
C28 C27 C32 117.9(3) . . ?
C32 C27 C26 120.3(3) . . ?
C27 C28 H28 119.1 . . ?
C29 C28 C27 121.8(3) . . ?
C29 C28 H28 119.1 . . ?
C28 C29 H29 119.6 . . ?
C28 C29 C30 120.8(4) . . ?
C30 C29 H29 119.6 . . ?
C29 C30 H30 120.0 . . ?
C31 C30 C29 120.0(4) . . ?
C31 C30 H30 120.0 . . ?
C30 C31 H31 120.1 . . ?
C30 C31 C32 119.7(3) . . ?
C32 C31 H31 120.1 . . ?
C27 C32 C33 116.1(3) . . ?
C31 C32 C27 119.6(3) . . ?
C31 C32 C33 123.8(3) . . ?
N2 C33 C32 130.9(3) . . ?
C20 C33 N2 106.9(3) . . ?
C20 C33 C32 121.8(3) . . ?

loop_
_geom_bond_atom_site_label_1
_geom_bond_atom_site_label_2
_geom_bond_distance
_geom_bond_site_symmetry_2
_geom_bond_publ_flag
S2 O1 1.428(3) . ?
S2 O2 1.451(4) . ?
S2 O3 1.401(3) . ?
S2 C34 1.793(5) . ?
F1 C34 1.305(6) . ?
F2 C34 1.320(6) . ?
F3 C34 1.304(5) . ?
N1 C1 1.447(4) . ?
N1 C18 1.343(4) . ?
N1 C20 1.395(4) . ?
N2 C17 1.433(4) . ?
N2 C18 1.354(4) . ?
N2 C33 1.418(3) . ?
C1 C2 1.381(5) . ?
C1 C6 1.411(4) . ?
C2 H2 0.9300 . ?
C2 C3 1.377(5) . ?
C3 H3 0.9300 . ?
C3 C4 1.375(5) . ?
C4 H4 0.9300 . ?
C4 C5 1.364(6) . ?
C5 H5 0.9300 . ?
C5 C6 1.405(5) . ?
C6 C7 1.465(5) . ?
C7 C8 1.402(5) . ?
C7 C19 1.409(5) . ?
C8 H8 0.9300 . ?
C8 C9 1.388(6) . ?
C9 H9 0.9300 . ?
C9 C10 1.365(6) . ?
C10 H10 0.9300 . ?
C10 C11 1.395(5) . ?
C11 C12 1.456(5) . ?
C11 C19 1.410(5) . ?
C12 C13 1.419(5) . ?
C12 C17 1.413(4) . ?
C13 H13 0.9300 . ?
C13 C14 1.375(6) . ?
C14 H14 0.9300 . ?
C14 C15 1.382(6) . ?
C15 H15 0.9300 . ?
C15 C16 1.371(5) . ?
C16 H16 0.9300 . ?
C16 C17 1.384(5) . ?
C18 C19 1.391(4) . ?
C20 C21 1.448(4) . ?
C20 C33 1.364(4) . ?
C21 C22 1.397(4) . ?
C21 C26 1.429(4) . ?
C22 H22 0.9300 . ?
C22 C23 1.375(4) . ?
C23 H23 0.9300 . ?
C23 C24 1.391(5) . ?
C24 H24 0.9300 . ?
C24 C25 1.365(5) . ?
C25 H25 0.9300 . ?
C25 C26 1.403(4) . ?
C26 C27 1.459(5) . ?
C27 C28 1.406(5) . ?
C27 C32 1.418(4) . ?
C28 H28 0.9300 . ?
C28 C29 1.355(5) . ?
C29 H29 0.9300 . ?
C29 C30 1.392(5) . ?
C30 H30 0.9300 . ?
C30 C31 1.385(5) . ?
C31 H31 0.9300 . ?
C31 C32 1.417(5) . ?
C32 C33 1.434(4) . ?

loop_
_geom_torsion_atom_site_label_1
_geom_torsion_atom_site_label_2
_geom_torsion_atom_site_label_3
_geom_torsion_atom_site_label_4
_geom_torsion
_geom_torsion_site_symmetry_1
_geom_torsion_site_symmetry_2
_geom_torsion_site_symmetry_3
_geom_torsion_site_symmetry_4
_geom_torsion_publ_flag
O1 S2 C34 F1 51.4(5) . . . . ?
O1 S2 C34 F2 -66.8(4) . . . . ?
O1 S2 C34 F3 175.6(4) . . . . ?
O2 S2 C34 F1 -67.8(5) . . . . ?
O2 S2 C34 F2 174.0(4) . . . . ?
O2 S2 C34 F3 56.4(5) . . . . ?
O3 S2 C34 F1 176.3(4) . . . . ?
O3 S2 C34 F2 58.2(4) . . . . ?
O3 S2 C34 F3 -59.4(5) . . . . ?
N1 C1 C2 C3 178.6(3) . . . . ?
N1 C1 C6 C5 -179.9(3) . . . . ?
N1 C1 C6 C7 -7.7(4) . . . . ?
N1 C18 C19 C7 3.4(4) . . . . ?
N1 C18 C19 C11 -178.0(3) . . . . ?
N1 C20 C21 C22 10.1(5) . . . . ?
N1 C20 C21 C26 -179.0(3) . . . . ?
N1 C20 C33 N2 -8.9(3) . . . . ?
N1 C20 C33 C32 164.7(2) . . . . ?
N2 C18 C19 C7 -178.1(3) . . . . ?
N2 C18 C19 C11 0.5(4) . . . . ?
C1 N1 C18 N2 166.1(2) . . . . ?
C1 N1 C18 C19 -15.2(4) . . . . ?
C1 N1 C20 C21 33.1(5) . . . . ?
C1 N1 C20 C33 -159.1(3) . . . . ?
C1 C2 C3 C4 -0.4(5) . . . . ?
C1 C6 C7 C8 -177.9(3) . . . . ?
C1 C6 C7 C19 -3.6(4) . . . . ?
C2 C1 C6 C5 -6.6(4) . . . . ?
C2 C1 C6 C7 165.5(3) . . . . ?
C2 C3 C4 C5 -3.8(5) . . . . ?
C3 C4 C5 C6 2.7(5) . . . . ?
C4 C5 C6 C1 2.4(5) . . . . ?
C4 C5 C6 C7 -169.7(3) . . . . ?
C5 C6 C7 C8 -6.0(5) . . . . ?
C5 C6 C7 C19 168.2(3) . . . . ?
C6 C1 C2 C3 5.6(5) . . . . ?
C6 C7 C8 C9 170.5(3) . . . . ?
C6 C7 C19 C11 -172.3(3) . . . . ?
C6 C7 C19 C18 6.2(4) . . . . ?
C7 C8 C9 C10 1.6(6) . . . . ?
C8 C7 C19 C11 2.4(4) . . . . ?
C8 C7 C19 C18 -179.1(3) . . . . ?
C8 C9 C10 C11 2.3(6) . . . . ?
C9 C10 C11 C12 171.4(3) . . . . ?
C9 C10 C11 C19 -3.6(5) . . . . ?
C10 C11 C12 C13 -6.1(5) . . . . ?
C10 C11 C12 C17 -178.5(3) . . . . ?
C10 C11 C19 C7 1.2(4) . . . . ?
C10 C11 C19 C18 -177.3(3) . . . . ?
C11 C12 C13 C14 -169.8(3) . . . . ?
C11 C12 C17 N2 -7.6(4) . . . . ?
C11 C12 C17 C16 166.0(3) . . . . ?
C12 C11 C19 C7 -174.2(3) . . . . ?
C12 C11 C19 C18 7.4(4) . . . . ?
C12 C13 C14 C15 1.9(5) . . . . ?
C13 C12 C17 N2 179.7(3) . . . . ?
C13 C12 C17 C16 -6.8(4) . . . . ?
C13 C14 C15 C16 -3.1(6) . . . . ?
C14 C15 C16 C17 -0.6(5) . . . . ?
C15 C16 C17 N2 179.0(3) . . . . ?
C15 C16 C17 C12 5.8(5) . . . . ?
C17 N2 C18 N1 166.4(2) . . . . ?
C17 N2 C18 C19 -12.3(4) . . . . ?
C17 N2 C33 C20 -159.9(3) . . . . ?
C17 N2 C33 C32 27.2(5) . . . . ?
C17 C12 C13 C14 3.0(5) . . . . ?
C18 N1 C1 C2 -156.7(3) . . . . ?
C18 N1 C1 C6 16.7(4) . . . . ?
C18 N1 C20 C21 -160.4(3) . . . . ?
C18 N1 C20 C33 7.3(3) . . . . ?
C18 N2 C17 C12 15.3(4) . . . . ?
C18 N2 C17 C16 -158.2(3) . . . . ?
C18 N2 C33 C20 7.4(3) . . . . ?
C18 N2 C33 C32 -165.5(3) . . . . ?
C19 C7 C8 C9 -3.8(5) . . . . ?
C19 C11 C12 C13 168.8(3) . . . . ?
C19 C11 C12 C17 -3.6(4) . . . . ?
C20 N1 C1 C2 8.7(5) . . . . ?
C20 N1 C1 C6 -178.0(3) . . . . ?
C20 N1 C18 N2 -2.6(3) . . . . ?
C20 N1 C18 C19 176.0(3) . . . . ?
C20 C21 C22 C23 171.5(3) . . . . ?
C20 C21 C26 C25 -174.0(3) . . . . ?
C20 C21 C26 C27 3.3(4) . . . . ?
C21 C20 C33 N2 160.3(2) . . . . ?
C21 C20 C33 C32 -26.1(4) . . . . ?
C21 C22 C23 C24 2.1(5) . . . . ?
C21 C26 C27 C28 167.0(3) . . . . ?
C21 C26 C27 C32 -10.5(4) . . . . ?
C22 C21 C26 C25 -2.7(4) . . . . ?
C22 C21 C26 C27 174.6(3) . . . . ?
C22 C23 C24 C25 -3.3(5) . . . . ?
C23 C24 C25 C26 1.4(6) . . . . ?
C24 C25 C26 C21 1.6(5) . . . . ?
C24 C25 C26 C27 -175.7(3) . . . . ?
C25 C26 C27 C28 -15.8(5) . . . . ?
C25 C26 C27 C32 166.7(3) . . . . ?
C26 C21 C22 C23 0.9(4) . . . . ?
C26 C27 C28 C29 -176.3(3) . . . . ?
C26 C27 C32 C31 173.4(3) . . . . ?
C26 C27 C32 C33 0.3(4) . . . . ?
C27 C28 C29 C30 1.3(6) . . . . ?
C27 C32 C33 N2 -170.1(3) . . . . ?
C27 C32 C33 C20 17.9(4) . . . . ?
C28 C27 C32 C31 -4.2(4) . . . . ?
C28 C27 C32 C33 -177.3(3) . . . . ?
C28 C29 C30 C31 -0.9(6) . . . . ?
C29 C30 C31 C32 -2.1(5) . . . . ?
C30 C31 C32 C27 4.7(5) . . . . ?
C30 C31 C32 C33 177.2(3) . . . . ?
C31 C32 C33 N2 17.1(5) . . . . ?
C31 C32 C33 C20 -154.8(3) . . . . ?
C32 C27 C28 C29 1.3(5) . . . . ?
C33 N2 C17 C12 -178.7(3) . . . . ?
C33 N2 C17 C16 7.8(5) . . . . ?
C33 N2 C18 N1 -2.9(3) . . . . ?
C33 N2 C18 C19 178.4(3) . . . . ?
C33 C20 C21 C22 -156.3(3) . . . . ?
C33 C20 C21 C26 14.5(4) . . . . ?
